data_7209716
loop_
_publ_author_name
'Patra, Ranjan'
'Titi, Hatem M.'
'Goldberg, Israel'

_publ_section_title
;
 Coordination polymers of flexible polycarboxylic acids with metal ions.
 V. polymeric frameworks of 5-(3,5-dicarboxybenzyloxy)-3-pyridine
 carboxylic acid with Cd(ii), Cu(ii), Co(ii), Mn(ii) and Ni(ii) ions;
 synthesis, structure, and magnetic properties
;
_journal_issue 15
_journal_name_full CrystEngComm
_journal_page_first 2863
_journal_paper_doi 10.1039/c3ce27023h
_journal_volume 15
_journal_year 2013
_chemical_formula_moiety 'C30 H36 Co3 N2 O24, 2(C4 H9 N O), 4(H2 O)'
_chemical_formula_sum 'C38 H62 Co3 N4 O30'
_chemical_formula_weight 1231.71
_chemical_name_systematic
;
?
;
_space_group_IT_number 14
_symmetry_cell_setting monoclinic
_symmetry_space_group_name_Hall '-P 2ybc'
_symmetry_space_group_name_H-M 'P 1 21/c 1'
_atom_sites_solution_hydrogens geom
_atom_sites_solution_primary direct
_atom_sites_solution_secondary difmap
_audit_creation_method SHELXL-97
_cell_angle_alpha 90.00
_cell_angle_beta 112.6012(6)
_cell_angle_gamma 90.00
_cell_formula_units_Z 2
_cell_length_a 12.5175(2)
_cell_length_b 17.8600(3)
_cell_length_c 12.3435(2)
_cell_measurement_reflns_used 6039
_cell_measurement_temperature 110(2)
_cell_measurement_theta_max 27.87
_cell_measurement_theta_min 2.28
_cell_volume 2547.62(7)
_computing_cell_refinement Denzo
_computing_data_collection 'Collect, Nonius B.V.'
_computing_data_reduction 'Denzo & Scalepack'
_computing_structure_refinement 'SHELXL-97 (Sheldrick, 2008)'
_computing_structure_solution 'SHELXS-97 (Sheldrick, 2008)'
_diffrn_ambient_temperature 110(2)
_diffrn_detector_area_resol_mean 12.8
_diffrn_measured_fraction_theta_full 0.994
_diffrn_measured_fraction_theta_max 0.994
_diffrn_measurement_device_type 'Nonius KappaCCD'
_diffrn_measurement_method '1 deg. \f and \w scans'
_diffrn_radiation_monochromator graphite
_diffrn_radiation_source 'fine-focus sealed tube'
_diffrn_radiation_type MoK\a
_diffrn_radiation_wavelength 0.71073
_diffrn_reflns_av_R_equivalents 0.0550
_diffrn_reflns_av_sigmaI/netI 0.0495
_diffrn_reflns_limit_h_max 15
_diffrn_reflns_limit_h_min -16
_diffrn_reflns_limit_k_max 0
_diffrn_reflns_limit_k_min -23
_diffrn_reflns_limit_l_max 16
_diffrn_reflns_limit_l_min 0
_diffrn_reflns_number 22627
_diffrn_reflns_theta_full 27.87
_diffrn_reflns_theta_max 27.87
_diffrn_reflns_theta_min 2.28
_diffrn_standards_number 0
_exptl_absorpt_coefficient_mu 1.064
_exptl_absorpt_correction_T_max 0.9010
_exptl_absorpt_correction_T_min 0.7768
_exptl_absorpt_correction_type multi-scan
_exptl_absorpt_process_details 'Blessing, 1995'
_exptl_crystal_colour pink
_exptl_crystal_density_diffrn 1.606
_exptl_crystal_density_method 'not measured'
_exptl_crystal_description plates
_exptl_crystal_F_000 1278
_exptl_crystal_size_max 0.25
_exptl_crystal_size_mid 0.20
_exptl_crystal_size_min 0.10
_refine_diff_density_max 1.227
_refine_diff_density_min -0.688
_refine_diff_density_rms 0.104
_refine_ls_extinction_method none
_refine_ls_goodness_of_fit_ref 0.982
_refine_ls_hydrogen_treatment constr
_refine_ls_matrix_type full
_refine_ls_number_parameters 341
_refine_ls_number_reflns 6039
_refine_ls_number_restraints 0
_refine_ls_restrained_S_all 0.982
_refine_ls_R_factor_all 0.0739
_refine_ls_R_factor_gt 0.0480
_refine_ls_shift/su_max 0.005
_refine_ls_shift/su_mean 0.002
_refine_ls_structure_factor_coef Fsqd
_refine_ls_weighting_details 'calc w=1/[\s^2^(Fo^2^)+(0.0951P)^2^+0.9433P] where P=(Fo^2^+2Fc^2^)/3'
_refine_ls_weighting_scheme calc
_refine_ls_wR_factor_gt 0.1263
_refine_ls_wR_factor_ref 0.1434
_reflns_number_gt 4429
_reflns_number_total 6039
_reflns_threshold_expression >2sigma(I)
_cod_data_source_file c3ce27023h.txt
_cod_data_source_block 3
_cod_original_sg_symbol_H-M 'P 21/c'
_cod_database_code 7209716

loop_
_symmetry_equiv_pos_as_xyz
'x, y, z'
'-x, y+1/2, -z+1/2'
'-x, -y, -z'
'x, -y-1/2, z-1/2'

loop_
_atom_site_label
_atom_site_type_symbol
_atom_site_fract_x
_atom_site_fract_y
_atom_site_fract_z
_atom_site_U_iso_or_equiv
_atom_site_adp_type
_atom_site_occupancy
_atom_site_symmetry_multiplicity
_atom_site_calc_flag
_atom_site_refinement_flags
_atom_site_disorder_assembly
_atom_site_disorder_group
Co1 Co 1.0000 0.0000 0.5000 0.01320(14) Uani 1 2 d S . .
O2 O 1.16262(16) -0.03838(11) 0.50766(16) 0.0177(4) Uani 1 1 d . . .
H2A H 1.1523 -0.0220 0.4420 0.026 Uiso 1 1 d R . .
H2B H 1.1914 -0.0821 0.5209 0.026 Uiso 1 1 d R . .
O3 O 0.99822(16) 0.07750(11) 0.37195(15) 0.0175(4) Uani 1 1 d . . .
O4 O 1.14158(17) 0.04259(12) 0.31590(17) 0.0230(4) Uani 1 1 d . . .
C5 C 1.0555(2) 0.08329(15) 0.3079(2) 0.0156(5) Uani 1 1 d . . .
C6 C 1.0161(2) 0.14214(15) 0.2128(2) 0.0145(5) Uani 1 1 d . . .
C7 C 0.9184(2) 0.18521(16) 0.1973(2) 0.0161(5) Uani 1 1 d . . .
H7 H 0.8788 0.1787 0.2487 0.019 Uiso 1 1 calc R . .
C8 C 0.8782(2) 0.23790(16) 0.1068(2) 0.0155(5) Uani 1 1 d . . .
C9 C 0.9386(2) 0.24859(16) 0.0332(2) 0.0159(5) Uani 1 1 d . . .
H9 H 0.9122 0.2845 -0.0281 0.019 Uiso 1 1 calc R . .
C10 C 1.0377(2) 0.20640(15) 0.0502(2) 0.0150(5) Uani 1 1 d . . .
C11 C 1.0760(2) 0.15366(16) 0.1397(2) 0.0164(5) Uani 1 1 d . . .
H11 H 1.1436 0.1252 0.1512 0.020 Uiso 1 1 calc R . .
C12 C 0.7716(2) 0.28265(16) 0.0907(2) 0.0181(6) Uani 1 1 d . . .
O13 O 0.73383(16) 0.32823(11) 0.00439(16) 0.0190(4) Uani 1 1 d . . .
O14 O 0.72582(17) 0.27172(12) 0.16384(16) 0.0228(5) Uani 1 1 d . . .
C15 C 1.1006(2) 0.21637(16) -0.0308(2) 0.0177(6) Uani 1 1 d . . .
H15A H 1.0888 0.2675 -0.0642 0.021 Uiso 1 1 calc R . .
H15B H 1.1846 0.2077 0.0114 0.021 Uiso 1 1 calc R . .
O16 O 1.05110(16) 0.16110(12) -0.12227(16) 0.0194(4) Uani 1 1 d . . .
C17 C 1.1018(2) 0.15274(16) -0.2018(2) 0.0165(5) Uani 1 1 d . . .
C18 C 1.0506(2) 0.09924(16) -0.2879(2) 0.0163(5) Uani 1 1 d . . .
H18 H 0.9843 0.0735 -0.2875 0.020 Uiso 1 1 calc R . .
N19 N 1.09035(19) 0.08235(13) -0.37114(17) 0.0155(5) Uani 1 1 d . . .
C20 C 1.1844(2) 0.11884(16) -0.3707(2) 0.0162(5) Uani 1 1 d . . .
H20 H 1.2141 0.1066 -0.4287 0.019 Uiso 1 1 calc R . .
C21 C 1.2397(2) 0.17380(16) -0.2885(2) 0.0171(5) Uani 1 1 d . . .
C22 C 1.1966(2) 0.19260(16) -0.2027(2) 0.0165(5) Uani 1 1 d . . .
H22 H 1.2309 0.2312 -0.1473 0.020 Uiso 1 1 calc R . .
C23 C 1.3467(2) 0.21287(17) -0.2892(2) 0.0179(6) Uani 1 1 d . . .
O24 O 1.39737(17) 0.18194(12) -0.34791(17) 0.0223(4) Uani 1 1 d . . .
O25 O 1.37613(17) 0.27250(12) -0.23119(17) 0.0232(4) Uani 1 1 d . . .
Co26 Co 0.56249(3) 0.29553(2) 0.15740(3) 0.01822(13) Uani 1 1 d . . .
O27 O 0.55651(17) 0.39011(12) 0.04687(17) 0.0234(4) Uani 1 1 d . . .
H27A H 0.6115 0.3772 0.0202 0.035 Uiso 1 1 d R . .
H27B H 0.5691 0.4374 0.0743 0.036 Uiso 1 1 d R . .
O28 O 0.57802(17) 0.19632(12) 0.25733(17) 0.0219(4) Uani 1 1 d . . .
H28A H 0.6381 0.2007 0.3268 0.033 Uiso 1 1 d R . .
H28B H 0.5113 0.1985 0.2691 0.033 Uiso 1 1 d R . .
O29 O 0.63327(18) 0.35721(13) 0.31270(17) 0.0277(5) Uani 1 1 d . . .
H29A H 0.6989 0.3843 0.3343 0.042 Uiso 1 1 d R . .
H29B H 0.5835 0.3799 0.3387 0.042 Uiso 1 1 d R . .
O30 O 0.4843(2) 0.23410(13) 0.00340(18) 0.0310(5) Uani 1 1 d . . .
H30A H 0.5000 0.1856 -0.0028 0.046 Uiso 1 1 d R . .
H30B H 0.4565 0.2555 -0.0680 0.046 Uiso 1 1 d R . .
O31 O 0.8367(2) 0.06155(15) 0.8622(2) 0.0378(6) Uani 1 1 d . . .
H31A H 0.9070 0.0829 0.8944 0.057 Uiso 1 1 d R . .
H31B H 0.8344 0.0308 0.8037 0.057 Uiso 1 1 d R . .
O32 O 0.3813(2) 0.03328(16) 0.3615(2) 0.0411(6) Uani 1 1 d . . .
H32A H 0.3075 0.0488 0.3397 0.062 Uiso 1 1 d R . .
H32B H 0.4282 0.0654 0.4155 0.062 Uiso 1 1 d R . .
O33 O 0.4852(8) 0.4053(5) 0.4183(8) 0.050(3) Uiso 0.709(8) 1 d P A 1
C34 C 0.4102(4) 0.4592(3) 0.3715(4) 0.0259(11) Uiso 0.709(8) 1 d P A 1
C35 C 0.4152(6) 0.5012(4) 0.2525(6) 0.042(2) Uiso 0.709(8) 1 d P A 1
H35A H 0.4290 0.5549 0.2678 0.063 Uiso 0.709(8) 1 calc PR A 1
H35B H 0.3415 0.4938 0.1861 0.063 Uiso 0.709(8) 1 calc PR A 1
H35C H 0.4781 0.4796 0.2339 0.063 Uiso 0.709(8) 1 calc PR A 1
N36 N 0.3327(3) 0.4783(2) 0.4179(3) 0.0323(12) Uiso 0.709(8) 1 d P A 1
C37 C 0.3300(9) 0.4370(6) 0.5211(8) 0.042(3) Uiso 0.709(8) 1 d P A 1
H37A H 0.3842 0.3949 0.5391 0.063 Uiso 0.709(8) 1 calc PR A 1
H37B H 0.2516 0.4182 0.5036 0.063 Uiso 0.709(8) 1 calc PR A 1
H37C H 0.3523 0.4708 0.5888 0.063 Uiso 0.709(8) 1 calc PR A 1
C38 C 0.2584(5) 0.5433(3) 0.3803(5) 0.0373(13) Uiso 0.709(8) 1 d P A 1
H38A H 0.3056 0.5888 0.4000 0.056 Uiso 0.709(8) 1 calc PR A 1
H38B H 0.2041 0.5440 0.4202 0.056 Uiso 0.709(8) 1 calc PR A 1
H38C H 0.2150 0.5410 0.2953 0.056 Uiso 0.709(8) 1 calc PR A 1
O33' O 0.4780(10) 0.4054(6) 0.4109(10) 0.000(2) Uiso 0.291(8) 1 d P A 2
C34' C 0.4052(10) 0.4455(7) 0.4195(11) 0.029(3) Uiso 0.291(8) 1 d P A 2
C35' C 0.3408(16) 0.4436(11) 0.5091(16) 0.029(5) Uiso 0.291(8) 1 d P A 2
H35D H 0.3617 0.3976 0.5558 0.044 Uiso 0.291(8) 1 calc PR A 2
H35E H 0.2569 0.4449 0.4650 0.044 Uiso 0.291(8) 1 calc PR A 2
H35F H 0.3643 0.4871 0.5612 0.044 Uiso 0.291(8) 1 calc PR A 2
N36' N 0.3668(10) 0.4996(7) 0.3346(10) 0.041(3) Uiso 0.291(8) 1 d P A 2
C37' C 0.4024(9) 0.5055(6) 0.2728(9) 0.007(2) Uiso 0.291(8) 1 d P A 2
H37D H 0.4366 0.4578 0.2634 0.011 Uiso 0.291(8) 1 calc PR A 2
H37E H 0.4626 0.5441 0.2983 0.011 Uiso 0.291(8) 1 calc PR A 2
H37F H 0.3421 0.5202 0.1977 0.011 Uiso 0.291(8) 1 calc PR A 2
C38' C 0.2800(10) 0.5562(7) 0.3366(10) 0.027(3) Uiso 0.291(8) 1 d P A 2
H38D H 0.2773 0.5973 0.2830 0.040 Uiso 0.291(8) 1 calc PR A 2
H38E H 0.3021 0.5758 0.4164 0.040 Uiso 0.291(8) 1 calc PR A 2
H38F H 0.2036 0.5326 0.3116 0.040 Uiso 0.291(8) 1 calc PR A 2

loop_
_atom_site_aniso_label
_atom_site_aniso_U_11
_atom_site_aniso_U_22
_atom_site_aniso_U_33
_atom_site_aniso_U_23
_atom_site_aniso_U_13
_atom_site_aniso_U_12
Co1 0.0145(3) 0.0155(3) 0.0105(2) 0.00035(18) 0.00583(19) 0.00020(19)
O2 0.0188(9) 0.0178(10) 0.0172(9) 0.0028(7) 0.0078(7) 0.0037(8)
O3 0.0197(9) 0.0207(11) 0.0131(8) 0.0035(7) 0.0075(7) 0.0026(8)
O4 0.0218(10) 0.0251(12) 0.0258(10) 0.0064(8) 0.0130(8) 0.0043(9)
C5 0.0169(12) 0.0144(14) 0.0153(12) -0.0011(10) 0.0060(10) -0.0040(10)
C6 0.0146(12) 0.0149(14) 0.0136(11) -0.0007(10) 0.0052(9) -0.0018(10)
C7 0.0173(13) 0.0200(15) 0.0135(12) -0.0017(10) 0.0088(10) -0.0026(11)
C8 0.0144(12) 0.0179(14) 0.0156(12) -0.0006(10) 0.0075(9) -0.0022(10)
C9 0.0192(13) 0.0165(14) 0.0126(11) -0.0002(10) 0.0067(10) -0.0020(11)
C10 0.0169(13) 0.0159(14) 0.0124(12) -0.0022(10) 0.0056(10) -0.0039(10)
C11 0.0178(13) 0.0156(14) 0.0170(12) -0.0018(10) 0.0080(10) 0.0017(10)
C12 0.0180(13) 0.0187(15) 0.0178(13) 0.0004(10) 0.0073(10) -0.0011(11)
O13 0.0200(10) 0.0189(11) 0.0200(9) 0.0038(8) 0.0097(8) 0.0007(8)
O14 0.0217(10) 0.0289(12) 0.0233(10) 0.0073(8) 0.0147(8) 0.0070(9)
C15 0.0218(14) 0.0190(15) 0.0148(12) -0.0036(10) 0.0099(10) -0.0032(11)
O16 0.0223(10) 0.0239(11) 0.0162(9) -0.0057(8) 0.0119(7) -0.0057(8)
C17 0.0186(13) 0.0202(15) 0.0126(11) 0.0004(10) 0.0079(10) 0.0014(11)
C18 0.0150(12) 0.0209(15) 0.0148(12) 0.0014(10) 0.0075(10) 0.0002(11)
N19 0.0170(11) 0.0173(12) 0.0126(10) -0.0010(9) 0.0062(8) 0.0016(9)
C20 0.0174(13) 0.0174(14) 0.0160(12) 0.0002(10) 0.0088(10) 0.0020(11)
C21 0.0170(13) 0.0192(14) 0.0157(12) 0.0026(10) 0.0070(10) 0.0004(11)
C22 0.0173(13) 0.0189(15) 0.0139(12) -0.0006(10) 0.0066(10) 0.0005(10)
C23 0.0164(13) 0.0236(15) 0.0141(12) 0.0003(10) 0.0065(10) -0.0005(11)
O24 0.0199(10) 0.0276(12) 0.0237(10) -0.0059(8) 0.0133(8) -0.0035(9)
O25 0.0231(10) 0.0252(12) 0.0232(10) -0.0055(9) 0.0112(8) -0.0065(9)
Co26 0.0177(2) 0.0216(2) 0.0181(2) 0.00181(14) 0.00984(15) 0.00250(15)
O27 0.0228(10) 0.0237(12) 0.0286(10) 0.0039(8) 0.0154(8) 0.0019(8)
O28 0.0202(10) 0.0240(12) 0.0225(10) 0.0049(8) 0.0094(8) 0.0018(8)
O29 0.0232(11) 0.0331(13) 0.0292(11) -0.0085(9) 0.0129(9) -0.0040(9)
O30 0.0411(13) 0.0263(13) 0.0233(10) -0.0022(9) 0.0099(9) 0.0032(10)
O31 0.0314(13) 0.0414(15) 0.0444(13) -0.0070(11) 0.0188(10) -0.0015(11)
O32 0.0270(12) 0.0503(17) 0.0441(14) 0.0019(12) 0.0114(10) 0.0017(12)

loop_
_atom_type_symbol
_atom_type_description
_atom_type_scat_dispersion_real
_atom_type_scat_dispersion_imag
_atom_type_scat_source
C C 0.0033 0.0016 'International Tables Vol C Tables 4.2.6.8 and 6.1.1.4'
H H 0.0000 0.0000 'International Tables Vol C Tables 4.2.6.8 and 6.1.1.4'
Co Co 0.3494 0.9721 'International Tables Vol C Tables 4.2.6.8 and 6.1.1.4'
N N 0.0061 0.0033 'International Tables Vol C Tables 4.2.6.8 and 6.1.1.4'
O O 0.0106 0.0060 'International Tables Vol C Tables 4.2.6.8 and 6.1.1.4'

loop_
_geom_angle_atom_site_label_1
_geom_angle_atom_site_label_2
_geom_angle_atom_site_label_3
_geom_angle
_geom_angle_site_symmetry_1
_geom_angle_site_symmetry_3
O3 Co1 O3 180.00(8) . 3_756
O3 Co1 O2 88.79(7) . .
O3 Co1 O2 91.21(7) 3_756 .
O3 Co1 O2 91.21(7) . 3_756
O3 Co1 O2 88.79(7) 3_756 3_756
O2 Co1 O2 180.0 . 3_756
O3 Co1 N19 92.52(8) . 3_755
O3 Co1 N19 87.48(8) 3_756 3_755
O2 Co1 N19 92.01(8) . 3_755
O2 Co1 N19 87.99(8) 3_756 3_755
O3 Co1 N19 87.48(8) . 1_556
O3 Co1 N19 92.52(8) 3_756 1_556
O2 Co1 N19 87.99(8) . 1_556
O2 Co1 N19 92.01(8) 3_756 1_556
N19 Co1 N19 179.999(1) 3_755 1_556
Co1 O2 H2A 93.3 . .
Co1 O2 H2B 129.5 . .
H2A O2 H2B 114.2 . .
C5 O3 Co1 133.21(18) . .
O3 C5 O4 125.0(2) . .
O3 C5 C6 116.8(2) . .
O4 C5 C6 118.2(2) . .
C11 C6 C7 119.5(2) . .
C11 C6 C5 120.7(2) . .
C7 C6 C5 119.8(2) . .
C6 C7 C8 120.5(2) . .
C6 C7 H7 119.7 . .
C8 C7 H7 119.7 . .
C7 C8 C9 119.5(2) . .
C7 C8 C12 119.5(2) . .
C9 C8 C12 121.0(2) . .
C10 C9 C8 119.9(2) . .
C10 C9 H9 120.0 . .
C8 C9 H9 120.0 . .
C11 C10 C9 120.0(2) . .
C11 C10 C15 120.1(2) . .
C9 C10 C15 119.9(2) . .
C10 C11 C6 120.6(2) . .
C10 C11 H11 119.7 . .
C6 C11 H11 119.7 . .
O14 C12 O13 125.0(3) . .
O14 C12 C8 116.7(2) . .
O13 C12 C8 118.3(2) . .
C12 O14 Co26 131.29(18) . .
O16 C15 C10 105.1(2) . .
O16 C15 H15A 110.7 . .
C10 C15 H15A 110.7 . .
O16 C15 H15B 110.7 . .
C10 C15 H15B 110.7 . .
H15A C15 H15B 108.8 . .
C17 O16 C15 117.2(2) . .
O16 C17 C22 125.8(2) . .
O16 C17 C18 114.7(2) . .
C22 C17 C18 119.5(2) . .
N19 C18 C17 122.9(2) . .
N19 C18 H18 118.5 . .
C17 C18 H18 118.5 . .
C18 N19 C20 118.1(2) . .
C18 N19 Co1 118.63(18) . 1_554
C20 N19 Co1 123.22(17) . 1_554
N19 C20 C21 122.4(2) . .
N19 C20 H20 118.8 . .
C21 C20 H20 118.8 . .
C20 C21 C22 119.4(2) . .
C20 C21 C23 121.1(2) . .
C22 C21 C23 119.5(2) . .
C17 C22 C21 117.5(2) . .
C17 C22 H22 121.2 . .
C21 C22 H22 121.2 . .
O25 C23 O24 126.7(3) . .
O25 C23 C21 117.0(2) . .
O24 C23 C21 116.3(2) . .
C23 O24 Co26 127.64(19) . 4_665
O14 Co26 O24 179.14(8) . 4_466
O14 Co26 O30 92.17(9) . .
O24 Co26 O30 87.72(9) 4_466 .
O14 Co26 O29 90.51(8) . .
O24 Co26 O29 89.59(8) 4_466 .
O30 Co26 O29 177.24(9) . .
O14 Co26 O28 86.41(8) . .
O24 Co26 O28 92.74(8) 4_466 .
O30 Co26 O28 89.80(8) . .
O29 Co26 O28 89.72(8) . .
O14 Co26 O27 88.78(8) . .
O24 Co26 O27 92.07(8) 4_466 .
O30 Co26 O27 86.87(8) . .
O29 Co26 O27 93.84(8) . .
O28 Co26 O27 174.04(8) . .
Co26 O27 H27A 100.7 . .
Co26 O27 H27B 122.6 . .
H27A O27 H27B 109.2 . .
Co26 O28 H28A 109.7 . .
Co26 O28 H28B 100.0 . .
H28A O28 H28B 109.2 . .
Co26 O29 H29A 124.8 . .
Co26 O29 H29B 117.3 . .
H29A O29 H29B 109.2 . .
Co26 O30 H30A 123.0 . .
Co26 O30 H30B 122.6 . .
H30A O30 H30B 109.9 . .
H31A O31 H31B 109.7 . .
H32A O32 H32B 109.0 . .
O33 C34 N36 120.5(6) . .
O33 C34 C35 117.1(6) . .
N36 C34 C35 122.5(5) . .
C34 N36 C38 123.1(4) . .
C34 N36 C37 119.9(5) . .
C38 N36 C37 116.7(5) . .
O33' C34' N36' 114.2(13) . .
O33' C34' C35' 130.8(13) . .
N36' C34' C35' 115.0(11) . .
C34' C35' H35D 109.5 . .
C34' C35' H35E 109.3 . .
H35D C35' H35E 109.5 . .
C34' C35' H35F 109.6 . .
H35D C35' H35F 109.5 . .
H35E C35' H35F 109.5 . .
C37' N36' C34' 121.1(13) . .
C37' N36' C38' 118.1(12) . .
C34' N36' C38' 120.6(11) . .
N36' C37' H37D 109.5 . .
N36' C37' H37E 109.5 . .
H37D C37' H37E 109.5 . .
N36' C37' H37F 109.5 . .
H37D C37' H37F 109.5 . .
H37E C37' H37F 109.5 . .
N36' C38' H38D 109.4 . .
N36' C38' H38E 109.5 . .
H38D C38' H38E 109.5 . .
N36' C38' H38F 109.5 . .
H38D C38' H38F 109.5 . .
H38E C38' H38F 109.5 . .

loop_
_geom_bond_atom_site_label_1
_geom_bond_atom_site_label_2
_geom_bond_distance
_geom_bond_site_symmetry_2
Co1 O3 2.0946(18) .
Co1 O3 2.0947(18) 3_756
Co1 O2 2.1152(18) .
Co1 O2 2.1152(18) 3_756
Co1 N19 2.142(2) 3_755
Co1 N19 2.142(2) 1_556
O2 H2A 0.8239 .
O2 H2B 0.8494 .
O3 C5 1.260(3) .
O4 C5 1.272(3) .
C5 C6 1.510(4) .
C6 C11 1.391(4) .
C6 C7 1.394(4) .
C7 C8 1.398(4) .
C7 H7 0.9500 .
C8 C9 1.400(4) .
C8 C12 1.502(4) .
C9 C10 1.397(4) .
C9 H9 0.9500 .
C10 C11 1.390(4) .
C10 C15 1.502(4) .
C11 H11 0.9500 .
C12 O14 1.257(3) .
C12 O13 1.278(3) .
O14 Co26 2.060(2) .
C15 O16 1.448(3) .
C15 H15A 0.9900 .
C15 H15B 0.9900 .
O16 C17 1.367(3) .
C17 C22 1.387(4) .
C17 C18 1.389(4) .
C18 N19 1.338(3) .
C18 H18 0.9500 .
N19 C20 1.343(4) .
N19 Co1 2.142(2) 1_554
C20 C21 1.390(4) .
C20 H20 0.9500 .
C21 C22 1.402(4) .
C21 C23 1.512(4) .
C22 H22 0.9500 .
C23 O25 1.257(4) .
C23 O24 1.260(3) .
O24 Co26 2.082(2) 4_665
Co26 O24 2.082(2) 4_466
Co26 O30 2.085(2) .
Co26 O29 2.090(2) .
Co26 O28 2.125(2) .
Co26 O27 2.154(2) .
O27 H27A 0.9000 .
O27 H27B 0.9005 .
O28 H28A 0.9004 .
O28 H28B 0.9020 .
O29 H29A 0.9017 .
O29 H29B 0.8995 .
O30 H30A 0.8987 .
O30 H30B 0.8985 .
O31 H31A 0.8994 .
O31 H31B 0.8988 .
O32 H32A 0.9014 .
O32 H32B 0.9030 .
O33 C34 1.314(10) .
C34 N36 1.347(6) .
C34 C35 1.672(9) .
C35 H35A 0.9800 .
C35 H35B 0.9800 .
C35 H35C 0.9800 .
N36 C38 1.448(7) .
N36 C37 1.484(9) .
C37 H37A 0.9800 .
C37 H37B 0.9800 .
C37 H37C 0.9800 .
C38 H38A 0.9800 .
C38 H38B 0.9800 .
C38 H38C 0.9800 .
O33' C34' 1.195(18) .
C34' N36' 1.370(18) .
C34' C35' 1.60(2) .
C35' H35D 0.9800 .
C35' H35E 0.9800 .
C35' H35F 0.9800 .
N36' C37' 1.026(15) .
N36' C38' 1.491(16) .
C37' H37D 0.9800 .
C37' H37E 0.9800 .
C37' H37F 0.9800 .
C38' H38D 0.9800 .
C38' H38E 0.9800 .
C38' H38F 0.9800 .

loop_
_geom_hbond_atom_site_label_D
_geom_hbond_atom_site_label_H
_geom_hbond_atom_site_label_A
_geom_hbond_distance_DH
_geom_hbond_distance_HA
_geom_hbond_distance_DA
_geom_hbond_angle_DHA
_geom_hbond_site_symmetry_A
O2 H2A O4 0.82 1.90 2.699(3) 163 .
O2 H2B O13 0.85 1.94 2.743(3) 158 2_745
O27 H27A O13 0.90 1.84 2.705(3) 161 .
O27 H27B O32 0.90 1.89 2.783(3) 172 2_655
O28 H28A O13 0.90 2.12 2.954(3) 154 4_566
O28 H28B O25 0.90 1.77 2.644(3) 163 4_466
O29 H29A O31 0.90 1.89 2.787(3) 173 4_565
O29 H29B O33 0.90 1.90 2.781(10) 165 .
O30 H30A O33 0.90 1.86 2.703(10) 155 4_565
O30 H30B O25 0.90 1.90 2.770(3) 163 1_455
O31 H31A O16 0.90 2.35 3.163(3) 150 1_556
O31 H31B O4 0.90 2.08 2.971(3) 170 3_756
O32 H32A O4 0.90 1.99 2.837(3) 157 1_455
O32 H32B O27 0.90 1.96 2.839(3) 164 4_566
